data_7131785
loop_
_publ_author_name
'Zhang, Qiang'
'Zhou, Pengfei'
'Zhao, Yaokun'
'Liu, Yeran'
'Liang, Taoyuan'
'Jiang, Jun'
'Zhang, Zhuan'

_publ_section_title
;
 Catalyst-controlled regiodivergent C-H bond alkenylation of
 2-pyridylthiophenes.
;
_journal_name_full 'Chemical communications (Cambridge, England)'
_journal_paper_doi 10.1039/d3cc02411c
_journal_year 2023
_chemical_formula_sum 'C17 H19 N O2 S'
_chemical_formula_weight 301.39
_space_group_crystal_system orthorhombic
_space_group_IT_number 61
_space_group_name_Hall '-P 2ac 2ab'
_space_group_name_H-M_alt 'P b c a'
_atom_sites_solution_hydrogens geom
_audit_creation_method SHELXL-2018/3
_audit_update_record
;
2023-03-08 deposited with the CCDC.	2023-06-21 downloaded from the CCDC.
;
_cell_angle_alpha 90
_cell_angle_beta 90
_cell_angle_gamma 90
_cell_formula_units_Z 8
_cell_length_a 14.4622(13)
_cell_length_b 7.9861(9)
_cell_length_c 27.635(2)
_cell_measurement_reflns_used 5112
_cell_measurement_temperature 298(2)
_cell_measurement_theta_max 27.8420
_cell_measurement_theta_min 2.5350
_cell_volume 3191.7(5)
_computing_structure_refinement 'SHELXL-2018/3 (Sheldrick, 2018)'
_computing_structure_solution 'SHELXT 2018/2 (Sheldrick, 2018)'
_diffrn_ambient_temperature 298(2)
_diffrn_measured_fraction_theta_full 0.999
_diffrn_measured_fraction_theta_max 0.907
_diffrn_measurement_device_type 'Xcalibur, Eos, Gemini'
_diffrn_measurement_method '\w scans'
_diffrn_radiation_type MoK\a
_diffrn_radiation_wavelength 0.71073
_diffrn_reflns_av_R_equivalents 0.0781
_diffrn_reflns_av_unetI/netI 0.0543
_diffrn_reflns_Laue_measured_fraction_full 0.999
_diffrn_reflns_Laue_measured_fraction_max 0.907
_diffrn_reflns_limit_h_max 19
_diffrn_reflns_limit_h_min -19
_diffrn_reflns_limit_k_max 10
_diffrn_reflns_limit_k_min -10
_diffrn_reflns_limit_l_max 36
_diffrn_reflns_limit_l_min -37
_diffrn_reflns_number 25609
_diffrn_reflns_point_group_measured_fraction_full 0.999
_diffrn_reflns_point_group_measured_fraction_max 0.907
_diffrn_reflns_theta_full 25.242
_diffrn_reflns_theta_max 29.475
_diffrn_reflns_theta_min 2.038
_exptl_absorpt_coefficient_mu 0.207
_exptl_crystal_density_diffrn 1.254
_exptl_crystal_description block
_exptl_crystal_F_000 1280
_exptl_crystal_size_max 0.030
_exptl_crystal_size_mid 0.020
_exptl_crystal_size_min 0.010
_refine_diff_density_max 0.187
_refine_diff_density_min -0.197
_refine_diff_density_rms 0.041
_refine_ls_extinction_method none
_refine_ls_goodness_of_fit_ref 1.087
_refine_ls_hydrogen_treatment constr
_refine_ls_matrix_type full
_refine_ls_number_parameters 230
_refine_ls_number_reflns 4019
_refine_ls_number_restraints 37
_refine_ls_restrained_S_all 1.084
_refine_ls_R_factor_all 0.1215
_refine_ls_R_factor_gt 0.0730
_refine_ls_shift/su_max 0.001
_refine_ls_shift/su_mean 0.000
_refine_ls_structure_factor_coef Fsqd
_refine_ls_weighting_details 'w=1/[\s^2^(Fo^2^)+(0.0446P)^2^+1.5431P] where P=(Fo^2^+2Fc^2^)/3'
_refine_ls_weighting_scheme calc
_refine_ls_wR_factor_gt 0.1413
_refine_ls_wR_factor_ref 0.1606
_reflns_Friedel_coverage 0.000
_reflns_number_gt 2554
_reflns_number_total 4019
_reflns_threshold_expression 'I > 2\s(I)'
_cod_data_source_file d3cc02411c2.cif
_cod_data_source_block exp_12603
_cod_database_code 7131785
_shelx_shelxl_version_number 2018/3
_shelx_space_group_comment
;
The symmetry employed for this shelxl refinement is uniquely defined
by the following loop, which should always be used as a source of
symmetry information in preference to the above space-group names.
They are only intended as comments.
;
_shelx_estimated_absorpt_t_min 0.994
_shelx_estimated_absorpt_t_max 0.998

loop_
_space_group_symop_operation_xyz
'x, y, z'
'-x+1/2, -y, z+1/2'
'-x, y+1/2, -z+1/2'
'x+1/2, -y+1/2, -z'
'-x, -y, -z'
'x-1/2, y, -z-1/2'
'x, -y-1/2, z-1/2'
'-x-1/2, y-1/2, z'

loop_
_atom_site_label
_atom_site_type_symbol
_atom_site_fract_x
_atom_site_fract_y
_atom_site_fract_z
_atom_site_U_iso_or_equiv
_atom_site_adp_type
_atom_site_occupancy
_atom_site_site_symmetry_order
_atom_site_calc_flag
_atom_site_refinement_flags_posn
_atom_site_refinement_flags_adp
_atom_site_refinement_flags_occupancy
_atom_site_disorder_assembly
_atom_site_disorder_group
S1 S 0.43308(5) 0.72367(10) 0.67074(2) 0.0553(2) Uani 1 1 d . . . . .
O2 O 0.72983(14) 0.6658(3) 0.56363(7) 0.0744(6) Uani 1 1 d D . . . .
O1 O 0.63038(15) 0.5779(4) 0.50826(7) 0.0932(8) Uani 1 1 d . . . . .
N1 N 0.36398(16) 0.8142(3) 0.76036(8) 0.0605(6) Uani 1 1 d . . . . .
C7 C 0.31753(17) 0.7090(3) 0.68527(9) 0.0480(6) Uani 1 1 d . . . . .
C6 C 0.29075(18) 0.7760(3) 0.73258(9) 0.0489(6) Uani 1 1 d . . . . .
C4 C 0.19981(19) 0.8052(3) 0.74773(9) 0.0534(7) Uani 1 1 d . . . . .
C10 C 0.41593(18) 0.6344(4) 0.61489(9) 0.0508(6) Uani 1 1 d . . . . .
C11 C 0.4895(2) 0.6120(4) 0.58039(9) 0.0550(7) Uani 1 1 d . . . . .
H11 H 0.473602 0.564408 0.550820 0.066 Uiso 1 1 calc R U . . .
C13 C 0.6452(2) 0.6278(4) 0.54834(10) 0.0618(8) Uani 1 1 d . . . . .
C9 C 0.3261(2) 0.5927(4) 0.60887(10) 0.0618(8) Uani 1 1 d . . . . .
H9 H 0.303489 0.541076 0.581122 0.074 Uiso 1 1 calc R U . . .
C8 C 0.27030(19) 0.6348(4) 0.64847(10) 0.0628(8) Uani 1 1 d . . . . .
H8 H 0.207057 0.613968 0.649526 0.075 Uiso 1 1 calc R U . . .
C12 C 0.5774(2) 0.6522(4) 0.58651(10) 0.0590(8) Uani 1 1 d . . . . .
H12 H 0.596243 0.697219 0.615933 0.071 Uiso 1 1 calc R U . . .
C3 C 0.1895(2) 0.8745(4) 0.79314(10) 0.0666(8) Uani 1 1 d . . . . .
H3 H 0.130253 0.896652 0.804587 0.080 Uiso 1 1 calc R U . . .
C5 C 0.11654(19) 0.7659(5) 0.71759(11) 0.0722(9) Uani 1 1 d . . . . .
H5A H 0.122605 0.818308 0.686485 0.108 Uiso 1 1 calc R U . . .
H5B H 0.062108 0.807431 0.733452 0.108 Uiso 1 1 calc R U . . .
H5C H 0.111514 0.646899 0.713517 0.108 Uiso 1 1 calc R U . . .
C1 C 0.3496(2) 0.8792(4) 0.80367(10) 0.0720(9) Uani 1 1 d . . . . .
H1 H 0.400545 0.904399 0.822885 0.086 Uiso 1 1 calc R U . . .
C2 C 0.2631(2) 0.9112(4) 0.82154(11) 0.0741(9) Uani 1 1 d . . . . .
H2 H 0.255174 0.956684 0.852238 0.089 Uiso 1 1 calc R U . . .
C14 C 0.8109(6) 0.626(3) 0.5351(4) 0.069(4) Uani 0.491(7) 1 d D . P A 1
H14A H 0.816428 0.701477 0.507870 0.082 Uiso 0.491(7) 1 calc R U P A 1
H14B H 0.807216 0.511890 0.523003 0.082 Uiso 0.491(7) 1 calc R U P A 1
C15 C 0.8932(5) 0.6450(12) 0.5691(3) 0.067(2) Uani 0.491(7) 1 d D . P A 1
H15A H 0.891727 0.754708 0.584075 0.080 Uiso 0.491(7) 1 calc R U P A 1
H15B H 0.890009 0.561199 0.594416 0.080 Uiso 0.491(7) 1 calc R U P A 1
C17 C 1.0651(6) 0.6276(16) 0.5727(3) 0.085(3) Uani 0.491(7) 1 d D . P A 1
H17A H 1.119391 0.628665 0.552699 0.127 Uiso 0.491(7) 1 calc R U P A 1
H17B H 1.065863 0.529936 0.592940 0.127 Uiso 0.491(7) 1 calc R U P A 1
H17C H 1.064233 0.726210 0.592577 0.127 Uiso 0.491(7) 1 calc R U P A 1
C16 C 0.9804(4) 0.6246(10) 0.5412(2) 0.076(2) Uani 0.491(7) 1 d D . P A 1
H16A H 0.984883 0.713838 0.517529 0.092 Uiso 0.491(7) 1 calc R U P A 1
H16B H 0.978409 0.519169 0.523853 0.092 Uiso 0.491(7) 1 calc R U P A 1
C15A C 0.8919(5) 0.7018(11) 0.5442(3) 0.079(2) Uani 0.509(7) 1 d D . P A 2
H15C H 0.935173 0.706506 0.517369 0.094 Uiso 0.509(7) 1 calc R U P A 2
H15D H 0.889916 0.812399 0.558609 0.094 Uiso 0.509(7) 1 calc R U P A 2
C16A C 0.9282(6) 0.5857(12) 0.5799(3) 0.086(3) Uani 0.509(7) 1 d D . P A 2
H16C H 0.927778 0.473771 0.566303 0.103 Uiso 0.509(7) 1 calc R U P A 2
H16D H 0.887306 0.585455 0.607785 0.103 Uiso 0.509(7) 1 calc R U P A 2
C17A C 1.0252(7) 0.6261(16) 0.5968(4) 0.108(4) Uani 0.509(7) 1 d D . P A 2
H17D H 1.067519 0.612697 0.570303 0.161 Uiso 0.509(7) 1 calc R U P A 2
H17E H 1.042168 0.551712 0.622567 0.161 Uiso 0.509(7) 1 calc R U P A 2
H17F H 1.027415 0.739665 0.608136 0.161 Uiso 0.509(7) 1 calc R U P A 2
C14A C 0.7983(6) 0.663(3) 0.5243(4) 0.076(4) Uani 0.509(7) 1 d D . P A 2
H14C H 0.781877 0.745750 0.499956 0.091 Uiso 0.509(7) 1 calc R U P A 2
H14D H 0.798837 0.553918 0.509038 0.091 Uiso 0.509(7) 1 calc R U P A 2

loop_
_atom_site_aniso_label
_atom_site_aniso_U_11
_atom_site_aniso_U_22
_atom_site_aniso_U_33
_atom_site_aniso_U_23
_atom_site_aniso_U_13
_atom_site_aniso_U_12
S1 0.0469(4) 0.0720(5) 0.0470(4) -0.0108(3) 0.0015(3) -0.0064(3)
O2 0.0543(13) 0.0970(18) 0.0719(13) -0.0238(12) 0.0037(10) -0.0072(11)
O1 0.0651(14) 0.162(3) 0.0525(12) -0.0320(14) 0.0060(11) -0.0119(15)
N1 0.0558(15) 0.0760(18) 0.0496(13) -0.0081(11) 0.0005(11) -0.0014(12)
C7 0.0425(14) 0.0536(16) 0.0478(14) 0.0060(12) -0.0006(11) 0.0036(12)
C6 0.0516(15) 0.0501(16) 0.0451(14) 0.0080(12) 0.0024(11) 0.0017(12)
C4 0.0547(16) 0.0531(17) 0.0523(15) 0.0128(12) 0.0073(13) 0.0021(13)
C10 0.0529(16) 0.0576(17) 0.0418(14) -0.0026(12) -0.0042(12) 0.0017(13)
C11 0.0603(18) 0.0644(19) 0.0403(14) -0.0062(12) -0.0009(12) -0.0004(14)
C13 0.0556(18) 0.077(2) 0.0527(17) -0.0082(14) 0.0000(14) -0.0060(15)
C9 0.0558(17) 0.081(2) 0.0488(15) -0.0135(14) -0.0101(13) -0.0009(15)
C8 0.0428(16) 0.088(2) 0.0574(16) -0.0074(15) -0.0061(13) 0.0004(14)
C12 0.0597(18) 0.071(2) 0.0458(15) -0.0134(13) 0.0012(13) -0.0051(15)
C3 0.063(2) 0.077(2) 0.0596(18) 0.0088(15) 0.0218(15) 0.0048(16)
C5 0.0467(16) 0.097(3) 0.0725(19) 0.0083(17) 0.0061(15) 0.0048(16)
C1 0.070(2) 0.097(3) 0.0489(17) -0.0138(16) 0.0002(15) -0.0059(18)
C2 0.083(2) 0.085(2) 0.0542(17) -0.0081(16) 0.0150(17) -0.0054(19)
C14 0.047(5) 0.085(9) 0.074(6) 0.007(6) 0.005(4) 0.006(5)
C15 0.066(5) 0.068(6) 0.067(6) 0.019(4) 0.001(4) 0.013(4)
C17 0.064(5) 0.099(7) 0.092(6) 0.010(6) -0.013(4) -0.007(5)
C16 0.057(4) 0.095(5) 0.077(5) 0.008(4) 0.004(3) 0.000(4)
C15A 0.066(5) 0.075(6) 0.094(6) 0.008(4) 0.001(4) -0.001(4)
C16A 0.084(6) 0.076(6) 0.098(6) 0.019(4) -0.003(5) -0.008(4)
C17A 0.091(7) 0.101(7) 0.130(9) 0.023(7) -0.030(6) -0.012(6)
C14A 0.052(5) 0.089(9) 0.087(7) -0.006(6) 0.011(4) 0.005(5)

loop_
_atom_type_symbol
_atom_type_description
_atom_type_scat_dispersion_real
_atom_type_scat_dispersion_imag
_atom_type_scat_source
C C 0.0033 0.0016 'International Tables Vol C Tables 4.2.6.8 and 6.1.1.4'
H H 0.0000 0.0000 'International Tables Vol C Tables 4.2.6.8 and 6.1.1.4'
N N 0.0061 0.0033 'International Tables Vol C Tables 4.2.6.8 and 6.1.1.4'
O O 0.0106 0.0060 'International Tables Vol C Tables 4.2.6.8 and 6.1.1.4'
S S 0.1246 0.1234 'International Tables Vol C Tables 4.2.6.8 and 6.1.1.4'

loop_
_geom_angle_atom_site_label_1
_geom_angle_atom_site_label_2
_geom_angle_atom_site_label_3
_geom_angle
_geom_angle_site_symmetry_1
_geom_angle_site_symmetry_3
_geom_angle_publ_flag
C10 S1 C7 92.35(13) . . ?
C13 O2 C14 121.5(6) . . ?
C13 O2 C14A 112.4(5) . . ?
C1 N1 C6 118.9(3) . . ?
C8 C7 C6 133.9(2) . . ?
C8 C7 S1 110.0(2) . . ?
C6 C7 S1 116.09(19) . . ?
N1 C6 C4 122.2(2) . . ?
N1 C6 C7 112.6(2) . . ?
C4 C6 C7 125.2(2) . . ?
C3 C4 C6 116.1(3) . . ?
C3 C4 C5 120.2(3) . . ?
C6 C4 C5 123.7(2) . . ?
C9 C10 C11 126.8(2) . . ?
C9 C10 S1 110.6(2) . . ?
C11 C10 S1 122.7(2) . . ?
C12 C11 C10 126.6(2) . . ?
O1 C13 O2 122.3(3) . . ?
O1 C13 C12 126.6(3) . . ?
O2 C13 C12 111.1(2) . . ?
C10 C9 C8 113.5(2) . . ?
C7 C8 C9 113.5(3) . . ?
C11 C12 C13 121.6(3) . . ?
C2 C3 C4 121.9(3) . . ?
N1 C1 C2 123.0(3) . . ?
C3 C2 C1 118.0(3) . . ?
O2 C14 C15 106.0(8) . . ?
C16 C15 C14 109.5(7) . . ?
C15 C16 C17 113.0(6) . . ?
C16A C15A C14A 116.5(9) . . ?
C15A C16A C17A 114.0(8) . . ?
O2 C14A C15A 109.6(9) . . ?

loop_
_geom_bond_atom_site_label_1
_geom_bond_atom_site_label_2
_geom_bond_distance
_geom_bond_site_symmetry_2
_geom_bond_publ_flag
S1 C10 1.718(3) . ?
S1 C7 1.723(3) . ?
O2 C13 1.330(3) . ?
O2 C14 1.448(11) . ?
O2 C14A 1.471(11) . ?
O1 C13 1.196(3) . ?
N1 C1 1.321(3) . ?
N1 C6 1.343(3) . ?
C7 C8 1.361(4) . ?
C7 C6 1.465(4) . ?
C6 C4 1.400(3) . ?
C4 C3 1.380(4) . ?
C4 C5 1.497(4) . ?
C10 C9 1.352(4) . ?
C10 C11 1.440(4) . ?
C11 C12 1.321(4) . ?
C13 C12 1.454(4) . ?
C9 C8 1.400(4) . ?
C3 C2 1.356(4) . ?
C1 C2 1.368(4) . ?
C14 C15 1.522(11) . ?
C15 C16 1.487(9) . ?
C17 C16 1.502(9) . ?
C15A C16A 1.453(10) . ?
C15A C14A 1.493(11) . ?
C16A C17A 1.513(10) . ?
